data_8100509
loop_
_publ_author_name
'Euler, H.'
'Barbier, B.'
'Meents, A.'
'Kirfel, A.'

_publ_section_title
;
Crystal structure of Tutton's salts, Cs~2~[M^II^(H~2~O)~2~](SO~2~)
~2~, M^II^ = Mg, Mn, Fe, Co, Ni, Zn
;
_journal_issue 4
_journal_name_full 'Zeitschrift f\"ur Kristallographie - New Crystal Structures'
_journal_page_first 409
_journal_page_last 413
_journal_volume 218
_journal_year 2003
_chemical_formula_moiety '(Cs 1+)2, Co 2+, (S O4 2-)2, 6(H2O)'
_chemical_formula_sum 'Co Cs2 H12 O14 S2'
_chemical_formula_weight 624.97
_space_group_IT_number 14
_symmetry_cell_setting monoclinic
_symmetry_space_group_name_Hall '-P 2yab'
_symmetry_space_group_name_H-M 'P 1 21/a 1'
_cell_angle_alpha 90.00
_cell_angle_beta 107.130(12)
_cell_angle_gamma 90.00
_cell_formula_units_Z 2
_cell_length_a 9.3182(13)
_cell_length_b 12.826(3)
_cell_length_c 6.3650(9)
_cell_measurement_temperature 293(2)
_cell_volume 727.0(2)
_diffrn_ambient_temperature 293(2)
_exptl_crystal_density_diffrn 2.855
_cod_original_sg_symbol_H-M 'P 21/a'
_cod_original_formula_sum 'H12 Co Cs2 O14 S2'
_cod_database_code 8100509

loop_
_symmetry_equiv_pos_as_xyz
'x, y, z'
'-x+1/2, y+1/2, -z'
'-x, -y, -z'
'x-1/2, -y-1/2, z'

loop_
_atom_site_label
_atom_site_type_symbol
_atom_site_fract_x
_atom_site_fract_y
_atom_site_fract_z
_atom_site_U_iso_or_equiv
_atom_site_adp_type
_atom_site_occupancy
_atom_site_symmetry_multiplicity
_atom_site_Wyckoff_symbol
_atom_site_calc_flag
_atom_site_refinement_flags
_atom_site_disorder_assembly
_atom_site_disorder_group
Co Co 0.0000 0.0000 0.0000 0.01947(17) Uani 1 2 a d S . .
S S 0.39715(8) 0.14608(4) 0.74101(10) 0.02056(19) Uani 1 4 e d . . .
O1 O 0.4187(2) 0.23601(15) 0.6108(3) 0.0324(4) Uani 1 4 e d . . .
O2 O 0.5325(2) 0.08137(17) 0.8023(4) 0.0354(5) Uani 1 4 e d . . .
O3 O 0.2708(2) 0.08328(16) 0.6049(3) 0.0289(4) Uani 1 4 e d . . .
O4 O 0.3614(2) 0.18273(15) 0.9396(3) 0.0304(4) Uani 1 4 e d . . .
O5 O 0.1621(2) 0.11065(18) 0.1602(4) 0.0299(4) Uani 1 4 e d . . .
O6 O -0.1692(3) 0.10847(18) 0.0111(4) 0.0296(5) Uani 1 4 e d . . .
O7 O -0.0041(2) -0.06536(17) 0.2952(3) 0.0270(4) Uani 1 4 e d . . .
Cs Cs 0.128878(19) 0.355359(13) 0.35586(3) 0.03035(15) Uani 1 4 e d . . .
H1 H 0.198(5) 0.100(3) 0.263(8) 0.043(13) Uiso 1 4 e d . . .
H2 H 0.220(5) 0.123(3) 0.096(7) 0.035(10) Uiso 1 4 e d . . .
H3 H -0.241(5) 0.100(3) -0.046(7) 0.035(11) Uiso 1 4 e d . . .
H4 H -0.158(5) 0.170(4) -0.010(8) 0.052(13) Uiso 1 4 e d . . .
H5 H -0.082(7) -0.061(4) 0.335(10) 0.084(16) Uiso 1 4 e d . . .
H6 H 0.019(7) -0.115(5) 0.291(10) 0.075(19) Uiso 1 4 e d . . .

loop_
_atom_site_aniso_label
_atom_site_aniso_U_11
_atom_site_aniso_U_22
_atom_site_aniso_U_33
_atom_site_aniso_U_23
_atom_site_aniso_U_13
_atom_site_aniso_U_12
Co 0.0182(3) 0.0211(3) 0.0190(3) 0.00041(17) 0.00531(18) -0.00160(17)
S 0.0192(4) 0.0209(4) 0.0209(4) -0.0003(2) 0.0048(3) -0.0014(2)
O1 0.0419(12) 0.0265(10) 0.0319(10) 0.0029(8) 0.0157(9) -0.0040(8)
O2 0.0225(9) 0.0360(10) 0.0439(12) -0.0005(9) 0.0040(8) 0.0030(8)
O3 0.0233(9) 0.0359(10) 0.0257(9) -0.0056(8) 0.0044(7) -0.0063(8)
O4 0.0386(11) 0.0298(10) 0.0241(9) -0.0041(8) 0.0112(8) -0.0036(9)
O5 0.0276(11) 0.0385(12) 0.0219(11) -0.0019(9) 0.0047(10) -0.0110(9)
O6 0.0203(11) 0.0298(13) 0.0381(11) 0.0006(9) 0.0077(9) 0.0005(9)
O7 0.0304(11) 0.0272(11) 0.0265(10) 0.0024(8) 0.0131(8) 0.0025(8)
Cs 0.03172(19) 0.03084(18) 0.02926(18) 0.00169(5) 0.01017(11) 0.00052(6)

loop_
_geom_bond_atom_site_label_1
_geom_bond_atom_site_label_2
_geom_bond_distance
_geom_bond_site_symmetry_2
_geom_bond_publ_flag
Co O7 2.0678(19) 3 ?
Co O7 2.0678(19) . ?
Co O5 2.104(2) 3 ?
Co O5 2.104(2) . ?
Co O6 2.119(2) . ?
Co O6 2.119(2) 3 ?
S O2 1.464(2) . ?
S O1 1.4684(19) . ?
S O4 1.4760(19) . ?
S O3 1.4778(19) . ?
S Cs 3.7137(8) 4_665 ?
S Cs 3.7757(11) 2_546 ?
S Cs 3.8730(9) 4_666 ?
S Cs 3.9818(9) . ?
O1 H6 2.04(6) 2_556 ?
O1 O7 2.684(3) 2_556 ?
O1 Cs 3.112(2) . ?
O1 Cs 3.117(2) 4_665 ?
O2 H3 2.06(5) 1_656 ?
O2 O6 2.727(3) 1_656 ?
O2 Cs 3.284(2) 2_546 ?
O2 Cs 3.323(2) 4_665 ?
O2 Cs 3.466(2) 4_666 ?
O2 Cs 5.318(2) . ?
O3 H5 1.92(6) 3_556 ?
O3 H1 2.09(5) . ?
O3 O5 2.734(3) . ?
O3 O7 2.751(3) 3_556 ?
O3 Cs 3.057(2) 2_546 ?
O3 H5 3.73(6) . ?
O3 Cs 3.900(2) . ?
O4 H4 1.94(5) 4_666 ?
O4 H2 2.02(5) 1_556 ?
O4 O6 2.745(3) 4_666 ?
O4 O5 2.795(3) 1_556 ?
O4 Cs 3.095(2) 4_666 ?
O4 Cs 4.320(2) . ?
O5 H1 0.65(5) . ?
O5 H2 0.79(5) . ?
O5 O7 2.897(3) 3 ?
O5 O6 2.951(3) . ?
O5 O7 3.003(3) . ?
O5 O6 3.022(3) 3 ?
O5 Cs 3.424(2) . ?
O5 H1 0.65(5) . ?
O5 H2 0.79(5) . ?
O6 O7 2.927(3) 3 ?
O6 O7 2.995(3) . ?
O6 Cs 3.317(2) 4_565 ?
O6 Cs 4.355(3) . ?
O6 H3 0.67(5) . ?
O6 H4 0.81(5) . ?
O7 Cs 3.690(2) 2_546 ?
O7 H5 0.84(6) . ?
O7 H6 0.67(6) . ?
Cs O3 3.057(2) 2_556 ?
Cs O4 3.095(2) 4_564 ?
Cs O1 3.117(2) 4_565 ?
Cs O2 3.284(2) 2_556 ?
Cs O6 3.317(2) 4_665 ?
Cs O2 3.323(2) 4_565 ?
Cs O2 3.466(2) 4_564 ?
Cs O7 3.690(2) 2_556 ?
Cs S 3.7137(8) 4_565 ?
Cs S 3.7757(11) 2_556 ?
Cs H1 3.42(4) . ?
